data_2203356
loop_
_publ_author_name
'Lee, Uk'
'Joo, Hea-Chung'

_publ_section_title
;
 A novel protonated hexatungstoplatinate(IV),
 Na~5.5~[H~2.5~PtW~6~O~24~]&#x00B7;17H~2~O
;
_journal_issue 3
_journal_name_full 'Acta Crystallographica Section E'
_journal_page_first i33
_journal_page_last i36
_journal_paper_doi 10.1107/S1600536804002302
_journal_volume 60
_journal_year 2004
_chemical_formula_iupac 'Na5.5 [H2.5 Pt W6 O24] (H2 O)17]'
_chemical_formula_moiety '5.5 Na 1+, H2.5 O24 Pt W6 5.5-, 17H2 O'
_chemical_formula_structural 'Na5.5 [H2.5 Pt W6 O24] (H2 O)17]'
_chemical_formula_sum 'H36.5 Na5.5 O41 Pt W6'
_chemical_formula_weight 2117.43
_chemical_name_systematic
;
 ?
;
_space_group_IT_number 2
_symmetry_cell_setting triclinic
_symmetry_space_group_name_Hall '-P 1'
_symmetry_space_group_name_H-M 'P -1'
_atom_sites_solution_primary direct
_atom_sites_solution_secondary difmap
_audit_creation_method SHELXL-97
_cell_angle_alpha 105.50(3)
_cell_angle_beta 105.13(3)
_cell_angle_gamma 97.43(3)
_cell_formula_units_Z 2
_cell_length_a 10.736(2)
_cell_length_b 12.803(3)
_cell_length_c 14.877(3)
_cell_measurement_reflns_used 30
_cell_measurement_temperature 298(2)
_cell_measurement_theta_max 10.5
_cell_measurement_theta_min 9.5
_cell_volume 1858.1(9)
_computing_cell_refinement STADI4
_computing_data_collection 'STADI4 (Stoe & Coe, 1996)'
_computing_data_reduction 'X-RED (STOE, 1996)'
_computing_molecular_graphics 'ORTEP-3 (Farrugia, 1997) and DIAMOND (Brandenburg, 1998)'
_computing_publication_material SHELXL97
_computing_structure_refinement 'SHELXL97 (Sheldrick, 1997)'
_computing_structure_solution 'SHELXS97 (Sheldrick, 1990)'
_diffrn_ambient_temperature 298(2)
_diffrn_measured_fraction_theta_full 0.998
_diffrn_measured_fraction_theta_max 0.998
_diffrn_measurement_device_type 'Stoe Stadi-4'
_diffrn_measurement_method \w/2\q
_diffrn_radiation_monochromator graphite
_diffrn_radiation_source 'fine-focus sealed tube'
_diffrn_radiation_type MoK\a
_diffrn_radiation_wavelength 0.71069
_diffrn_reflns_av_R_equivalents 0.0000
_diffrn_reflns_av_sigmaI/netI 0.0297
_diffrn_reflns_limit_h_max 13
_diffrn_reflns_limit_h_min 0
_diffrn_reflns_limit_k_max 16
_diffrn_reflns_limit_k_min -16
_diffrn_reflns_limit_l_max 18
_diffrn_reflns_limit_l_min -19
_diffrn_reflns_number 8526
_diffrn_reflns_theta_full 27.50
_diffrn_reflns_theta_max 27.50
_diffrn_reflns_theta_min 1.69
_diffrn_standards_decay_% 3.5
_diffrn_standards_interval_time 60
_diffrn_standards_number 3
_exptl_absorpt_coefficient_mu 22.430
_exptl_absorpt_correction_T_max 0.0097
_exptl_absorpt_correction_T_min 0.0049
_exptl_absorpt_correction_type numerical
_exptl_absorpt_process_details '(X-SHAPE; Stoe & Cie, 1996)'
_exptl_crystal_colour 'pale yellow'
_exptl_crystal_density_diffrn 3.785
_exptl_crystal_density_method 'not measured'
_exptl_crystal_description triclinic
_exptl_crystal_F_000 1967
_exptl_crystal_size_max 0.30
_exptl_crystal_size_mid 0.25
_exptl_crystal_size_min 0.24
_refine_diff_density_max 1.890
_refine_diff_density_min -2.380
_refine_ls_extinction_coef 0.00196(5)
_refine_ls_extinction_expression Fc^*^=kFc[1+0.001xFc^2^\l^3^/sin(2\q)]^-1/4^
_refine_ls_extinction_method SHELXL97
_refine_ls_goodness_of_fit_ref 1.132
_refine_ls_hydrogen_treatment noref
_refine_ls_matrix_type full
_refine_ls_number_parameters 485
_refine_ls_number_reflns 8526
_refine_ls_number_restraints 0
_refine_ls_restrained_S_all 1.132
_refine_ls_R_factor_all 0.0520
_refine_ls_R_factor_gt 0.0387
_refine_ls_shift/su_max 0.001
_refine_ls_shift/su_mean 0.000
_refine_ls_structure_factor_coef Fsqd
_refine_ls_weighting_details 'w = 1/[\s^2^(Fo^2^)+(0.0420P)^2^+22.4365P] where P = (Fo^2^+2Fc^2^)/3'
_refine_ls_weighting_scheme calc
_refine_ls_wR_factor_gt 0.0886
_refine_ls_wR_factor_ref 0.0979
_reflns_number_gt 7210
_reflns_number_total 8526
_reflns_threshold_expression I>2\s(I)
_cod_data_source_file wm6009.cif
_cod_data_source_block I
_cod_original_formula_sum 'H36.50 Na5.50 O41 Pt W6'
_cod_database_code 2203356
_cod_database_fobs_code 2203356

loop_
_symmetry_equiv_pos_as_xyz
'x, y, z'
'-x, -y, -z'

loop_
_atom_site_label
_atom_site_fract_x
_atom_site_fract_y
_atom_site_fract_z
_atom_site_U_iso_or_equiv
_atom_site_adp_type
_atom_site_calc_flag
_atom_site_refinement_flags
_atom_site_occupancy
_atom_site_type_symbol
Pt 0.53177(3) 0.63934(3) 0.19396(2) 0.01129(9) Uani d . 1 Pt
W1 0.36598(4) 0.38366(3) 0.12171(3) 0.01673(10) Uani d . 1 W
W2 0.23581(4) 0.57111(3) 0.03140(3) 0.01545(10) Uani d . 1 W
W3 0.39646(4) 0.82623(3) 0.11042(3) 0.01574(10) Uani d . 1 W
W4 0.68999(4) 0.90412(3) 0.29045(3) 0.01498(10) Uani d . 1 W
W5 0.81131(4) 0.72228(3) 0.38136(3) 0.01662(10) Uani d . 1 W
W6 0.64513(4) 0.45429(3) 0.29557(3) 0.01810(10) Uani d . 1 W
Na1 0.9679(7) 0.3308(6) 0.2866(5) 0.0588(17) Uani d . 1 Na
Na2 1.1374(5) 0.6005(4) 0.3672(4) 0.0339(11) Uani d . 1 Na
Na3 1.2834(5) 0.8758(4) 0.4486(3) 0.0347(11) Uani d . 1 Na
Na4 1.1614(8) 0.9366(10) 0.2435(5) 0.092(3) Uani d . 1 Na
Na5 1.0000 1.0000 0.0000 0.102(5) Uani d S 1 Na
Na6 0.6471(5) 1.0511(4) 0.0975(4) 0.0415(13) Uani d . 1 Na
O1 0.4369(7) 0.5191(6) 0.0644(5) 0.0152(13) Uani d . 1 O
O2 0.3617(6) 0.6889(6) 0.1682(5) 0.0140(13) Uani d . 1 O
O3 0.5885(7) 0.7630(6) 0.1426(5) 0.0162(14) Uani d . 1 O
O4 0.6228(7) 0.7577(6) 0.3235(5) 0.0150(13) Uani d . 1 O
O5 0.7028(7) 0.5885(5) 0.2258(5) 0.0141(13) Uani d . 1 O
O6 0.4734(7) 0.5227(6) 0.2484(5) 0.0178(14) Uani d . 1 O
O7 0.2291(7) 0.4688(6) 0.1056(5) 0.0177(14) Uani d . 1 O
O8 0.3245(8) 0.6930(6) -0.0012(5) 0.0230(16) Uani d . 1 O
O9 0.5065(7) 0.9080(6) 0.2446(5) 0.0182(14) Uani d . 1 O
O10 0.8360(7) 0.8270(6) 0.3089(5) 0.0185(15) Uani d . 1 O
O11 0.7105(7) 0.5968(6) 0.3980(5) 0.0178(14) Uani d . 1 O
O12 0.5452(8) 0.3609(6) 0.1633(6) 0.0242(16) Uani d . 1 O
O13 0.2935(9) 0.3086(7) 0.1839(6) 0.0286(18) Uani d . 1 O
O14 0.3209(8) 0.2907(7) 0.0023(6) 0.0265(17) Uani d . 1 O
O15 0.1908(8) 0.4777(6) -0.0885(5) 0.0236(16) Uani d . 1 O
O16 0.0945(7) 0.6179(7) 0.0403(6) 0.0258(17) Uani d . 1 O
O17 0.2549(8) 0.8732(6) 0.1204(6) 0.0238(16) Uani d . 1 O
O18 0.4644(8) 0.9031(6) 0.0468(6) 0.0254(17) Uani d . 1 O
O19 0.7564(8) 0.9812(7) 0.2249(6) 0.0276(17) Uani d . 1 O
O20 0.7245(8) 0.9943(6) 0.4067(6) 0.0274(17) Uani d . 1 O
O21 0.8523(9) 0.8128(7) 0.4990(6) 0.0289(18) Uani d . 1 O
O22 0.9538(8) 0.6742(7) 0.3755(7) 0.0315(19) Uani d . 1 O
O23 0.7940(9) 0.4162(7) 0.2964(7) 0.034(2) Uani d . 1 O
O24 0.5830(9) 0.3808(7) 0.3637(6) 0.0323(19) Uani d . 1 O
O25 0.8137(10) 0.2156(8) 0.1400(8) 0.048(3) Uani d . 1 O
O26 0.9144(9) 0.1930(7) 0.3596(7) 0.037(2) Uani d . 1 O
O27 1.1494(16) 0.2316(14) 0.2846(11) 0.092(5) Uani d . 1 O
O28 1.0415(9) 0.4652(8) 0.2085(7) 0.038(2) Uani d . 1 O
O29 1.0884(12) 0.4576(9) 0.4445(8) 0.054(3) Uani d . 1 O
O30 1.3557(9) 0.5721(8) 0.3922(7) 0.038(2) Uani d . 1 O
O31 1.2492(10) 0.7337(8) 0.5287(7) 0.038(2) Uani d . 1 O
O32 1.2049(9) 0.7390(8) 0.2911(6) 0.035(2) Uani d . 1 O
O33 1.4869(10) 0.8070(8) 0.4632(7) 0.041(2) Uani d . 1 O
O34 1.3742(10) 1.0077(9) 0.3741(9) 0.052(3) Uani d . 1 O
O35 1.0953(8) 0.9555(7) 0.3831(6) 0.0329(19) Uani d . 1 O
O36 0.9662(10) 0.7575(9) 0.1681(8) 0.049(3) Uani d . 1 O
O37 1.0069(15) 1.0182(14) 0.1657(11) 0.083(4) Uani d . 1 O
O38 1.0083(13) 1.1993(12) 0.0359(10) 0.073(4) Uani d . 1 O
O39 0.7485(12) 0.9397(9) -0.0179(8) 0.054(3) Uani d . 1 O
O40 0.5149(16) 1.1390(10) 0.1937(11) 0.089(5) Uani d . 1 O
O41 0.3661(12) 0.3701(10) 0.4343(8) 0.055(3) Uani d . 1 O

loop_
_atom_site_aniso_label
_atom_site_aniso_U_11
_atom_site_aniso_U_22
_atom_site_aniso_U_33
_atom_site_aniso_U_12
_atom_site_aniso_U_13
_atom_site_aniso_U_23
Pt 0.01289(17) 0.01005(16) 0.00966(16) 0.00129(13) 0.00292(13) 0.00215(12)
W1 0.0203(2) 0.01261(18) 0.01477(19) -0.00064(15) 0.00584(15) 0.00185(15)
W2 0.01495(19) 0.01546(19) 0.01234(18) -0.00012(14) 0.00307(14) 0.00125(14)
W3 0.0167(2) 0.01366(19) 0.01556(19) 0.00221(15) 0.00228(15) 0.00568(15)
W4 0.0170(2) 0.01145(18) 0.01356(18) 0.00074(14) 0.00223(14) 0.00275(14)
W5 0.0157(2) 0.01604(19) 0.01526(19) 0.00286(15) 0.00078(15) 0.00449(15)
W6 0.0203(2) 0.01458(19) 0.0190(2) 0.00452(15) 0.00367(16) 0.00663(15)
Na1 0.054(4) 0.054(4) 0.060(4) 0.003(3) 0.011(3) 0.015(3)
Na2 0.029(3) 0.036(3) 0.034(3) 0.009(2) 0.009(2) 0.007(2)
Na3 0.044(3) 0.036(3) 0.021(2) 0.011(2) 0.011(2) 0.003(2)
Na4 0.068(5) 0.190(10) 0.047(4) 0.068(6) 0.031(4) 0.052(5)
Na5 0.149(13) 0.068(8) 0.074(8) -0.017(8) 0.052(9) 0.000(6)
Na6 0.039(3) 0.039(3) 0.039(3) -0.007(2) -0.004(2) 0.025(2)
O1 0.014(3) 0.016(3) 0.012(3) 0.000(3) 0.002(3) 0.002(3)
O2 0.008(3) 0.017(3) 0.013(3) 0.001(3) -0.001(2) 0.004(3)
O3 0.025(4) 0.017(3) 0.010(3) 0.004(3) 0.009(3) 0.006(3)
O4 0.017(3) 0.017(3) 0.008(3) 0.002(3) 0.004(3) -0.001(3)
O5 0.019(3) 0.013(3) 0.010(3) 0.003(3) 0.005(3) 0.003(3)
O6 0.019(4) 0.019(3) 0.017(3) 0.003(3) 0.007(3) 0.007(3)
O7 0.017(3) 0.021(4) 0.015(3) 0.001(3) 0.006(3) 0.007(3)
O8 0.027(4) 0.019(4) 0.020(4) -0.003(3) 0.006(3) 0.005(3)
O9 0.016(3) 0.015(3) 0.021(4) 0.003(3) 0.005(3) 0.002(3)
O10 0.010(3) 0.018(3) 0.021(4) -0.004(3) -0.004(3) 0.007(3)
O11 0.017(3) 0.017(3) 0.014(3) 0.001(3) -0.001(3) 0.004(3)
O12 0.031(4) 0.011(3) 0.024(4) 0.007(3) 0.005(3) -0.002(3)
O13 0.034(5) 0.023(4) 0.036(5) 0.004(3) 0.017(4) 0.017(4)
O14 0.028(4) 0.028(4) 0.024(4) 0.003(3) 0.007(3) 0.010(3)
O15 0.023(4) 0.023(4) 0.016(4) 0.000(3) 0.002(3) -0.001(3)
O16 0.020(4) 0.029(4) 0.031(4) 0.006(3) 0.007(3) 0.014(4)
O17 0.020(4) 0.024(4) 0.027(4) 0.008(3) 0.003(3) 0.010(3)
O18 0.027(4) 0.019(4) 0.028(4) -0.001(3) 0.007(3) 0.007(3)
O19 0.031(4) 0.030(4) 0.026(4) 0.001(3) 0.013(3) 0.012(3)
O20 0.035(5) 0.021(4) 0.018(4) 0.009(3) 0.001(3) 0.000(3)
O21 0.035(5) 0.025(4) 0.022(4) 0.008(4) 0.002(3) 0.005(3)
O22 0.021(4) 0.035(5) 0.043(5) 0.011(4) 0.009(4) 0.019(4)
O23 0.030(5) 0.031(5) 0.043(5) 0.015(4) 0.011(4) 0.013(4)
O24 0.037(5) 0.031(5) 0.035(5) 0.006(4) 0.010(4) 0.021(4)
O25 0.045(6) 0.042(6) 0.047(6) -0.004(5) -0.006(5) 0.022(5)
O26 0.039(5) 0.031(5) 0.036(5) 0.008(4) 0.002(4) 0.010(4)
O27 0.086(11) 0.099(12) 0.077(10) -0.021(9) 0.044(9) 0.005(9)
O28 0.039(5) 0.046(6) 0.035(5) 0.011(4) 0.017(4) 0.017(4)
O29 0.075(8) 0.051(6) 0.036(6) 0.005(6) 0.015(5) 0.019(5)
O30 0.035(5) 0.053(6) 0.040(5) 0.021(4) 0.022(4) 0.021(5)
O31 0.048(6) 0.044(5) 0.033(5) 0.022(5) 0.021(4) 0.018(4)
O32 0.041(5) 0.039(5) 0.027(4) 0.013(4) 0.018(4) 0.005(4)
O33 0.039(5) 0.048(6) 0.036(5) 0.008(5) 0.021(4) 0.006(4)
O34 0.036(6) 0.056(7) 0.061(7) 0.004(5) 0.025(5) 0.008(5)
O35 0.020(4) 0.034(5) 0.034(5) 0.000(4) 0.003(3) 0.002(4)
O36 0.043(6) 0.046(6) 0.047(6) 0.007(5) 0.007(5) 0.004(5)
O37 0.075(9) 0.126(13) 0.075(9) 0.046(9) 0.031(8) 0.056(9)
O38 0.061(8) 0.092(10) 0.077(9) 0.014(7) 0.020(7) 0.047(8)
O39 0.068(8) 0.037(6) 0.048(6) 0.015(5) 0.003(6) 0.013(5)
O40 0.120(13) 0.030(6) 0.091(11) 0.024(7) 0.007(10) 0.001(7)
O41 0.058(7) 0.068(8) 0.040(6) 0.007(6) 0.020(5) 0.017(5)

loop_
_atom_type_symbol
_atom_type_description
_atom_type_scat_dispersion_real
_atom_type_scat_dispersion_imag
_atom_type_scat_source
H H 0.0000 0.0000 'International Tables Vol C Tables 4.2.6.8 and 6.1.1.4'
Na Na 0.0362 0.0249 'International Tables Vol C Tables 4.2.6.8 and 6.1.1.4'
Pt Pt -1.7033 8.3905 'International Tables Vol C Tables 4.2.6.8 and 6.1.1.4'
W W -0.8490 6.8722 'International Tables Vol C Tables 4.2.6.8 and 6.1.1.4'
O O 0.0106 0.0060 'International Tables Vol C Tables 4.2.6.8 and 6.1.1.4'

loop_
_geom_angle_atom_site_label_1
_geom_angle_atom_site_label_2
_geom_angle_atom_site_label_3
_geom_angle_site_symmetry_1
_geom_angle_site_symmetry_3
_geom_angle
_geom_angle_publ_flag
W1 O1 W2 . . 93.8(2) yes
W2 O2 W3 . . 96.4(3) yes
W3 O3 W4 . . 94.3(3) yes
W5 O4 W4 . . 98.2(3) yes
W6 O5 W5 . . 92.3(2) yes
W1 O6 W6 . . 97.2(3) yes
W2 O7 W1 . . 118.9(3) yes
W3 O8 W2 . . 112.4(4) yes
W4 O9 W3 . . 121.8(4) yes
W4 O10 W5 . . 111.4(3) yes
W5 O11 W6 . . 122.2(4) yes
W6 O12 W1 . . 113.0(4) yes
W1 Pt W2 . . 61.15(3) ?
W1 Pt W3 . . 119.79(3) ?
W2 Pt W3 . . 58.68(3) ?
W1 Pt W4 . . 173.46(2) ?
W2 Pt W4 . . 119.86(4) ?
W3 Pt W4 . . 61.35(3) ?
W1 Pt W6 . . 58.85(3) ?
W2 Pt W6 . . 119.78(3) ?
W3 Pt W6 . . 173.11(2) ?
W4 Pt W6 . . 119.14(3) ?
W1 Pt W5 . . 119.84(4) ?
W2 Pt W5 . . 172.14(2) ?
W3 Pt W5 . . 119.39(3) ?
W4 Pt W5 . . 58.16(3) ?
W6 Pt W5 . . 61.08(3) ?
W6 W1 W2 . . 121.21(3) ?
W3 W2 W1 . . 119.77(3) ?
W2 W3 W4 . . 119.95(4) ?
W5 W4 W3 . . 119.93(3) ?
W4 W5 W6 . . 120.02(3) ?
W1 W6 W5 . . 119.06(4) ?
O2 Pt O6 . . 95.6(3) ?
O2 Pt O4 . . 96.3(3) ?
O6 Pt O4 . . 96.5(3) ?
O2 Pt O5 . . 177.4(3) ?
O6 Pt O5 . . 82.4(3) ?
O4 Pt O5 . . 82.3(3) ?
O2 Pt O3 . . 82.9(3) ?
O6 Pt O3 . . 177.5(3) ?
O4 Pt O3 . . 81.7(3) ?
O5 Pt O3 . . 99.1(3) ?
O2 Pt O1 . . 83.0(3) ?
O6 Pt O1 . . 82.6(3) ?
O4 Pt O1 . . 178.8(3) ?
O5 Pt O1 . . 98.3(3) ?
O3 Pt O1 . . 99.1(3) ?
O13 W1 O14 . . 103.4(4) ?
O13 W1 O7 . . 93.8(3) ?
O14 W1 O7 . . 99.9(3) ?
O13 W1 O12 . . 99.2(4) ?
O14 W1 O12 . . 96.3(3) ?
O7 W1 O12 . . 156.2(3) ?
O13 W1 O6 . . 96.0(3) ?
O14 W1 O6 . . 159.3(3) ?
O7 W1 O6 . . 85.5(3) ?
O12 W1 O6 . . 73.4(3) ?
O13 W1 O1 . . 163.8(3) ?
O14 W1 O1 . . 88.5(3) ?
O7 W1 O1 . . 73.1(3) ?
O12 W1 O1 . . 90.2(3) ?
O6 W1 O1 . . 74.0(2) ?
O16 W2 O15 . . 104.8(4) ?
O16 W2 O7 . . 98.1(3) ?
O15 W2 O7 . . 100.6(3) ?
O16 W2 O8 . . 99.2(3) ?
O15 W2 O8 . . 94.1(3) ?
O7 W2 O8 . . 153.5(3) ?
O16 W2 O2 . . 94.8(3) ?
O15 W2 O2 . . 158.3(3) ?
O7 W2 O2 . . 85.4(3) ?
O8 W2 O2 . . 73.4(3) ?
O16 W2 O1 . . 164.6(3) ?
O15 W2 O1 . . 88.9(3) ?
O7 W2 O1 . . 72.1(3) ?
O8 W2 O1 . . 86.4(3) ?
O2 W2 O1 . . 73.0(2) ?
O17 W3 O18 . . 105.5(4) ?
O17 W3 O8 . . 101.5(4) ?
O18 W3 O8 . . 94.8(3) ?
O17 W3 O9 . . 96.3(3) ?
O18 W3 O9 . . 100.0(3) ?
O8 W3 O9 . . 152.9(3) ?
O17 W3 O2 . . 96.0(3) ?
O18 W3 O2 . . 157.2(3) ?
O8 W3 O2 . . 73.1(3) ?
O9 W3 O2 . . 84.9(3) ?
O17 W3 O3 . . 163.2(3) ?
O18 W3 O3 . . 87.8(3) ?
O8 W3 O3 . . 87.2(3) ?
O9 W3 O3 . . 70.9(3) ?
O2 W3 O3 . . 72.7(2) ?
O20 W4 O19 . . 105.7(4) ?
O20 W4 O9 . . 97.3(4) ?
O19 W4 O9 . . 100.6(4) ?
O20 W4 O10 . . 100.9(3) ?
O19 W4 O10 . . 93.6(4) ?
O9 W4 O10 . . 153.0(3) ?
O20 W4 O4 . . 96.1(3) ?
O19 W4 O4 . . 156.2(3) ?
O9 W4 O4 . . 85.9(3) ?
O10 W4 O4 . . 72.5(3) ?
O20 W4 O3 . . 163.4(3) ?
O19 W4 O3 . . 88.2(3) ?
O9 W4 O3 . . 70.7(3) ?
O10 W4 O3 . . 87.1(3) ?
O4 W4 O3 . . 72.2(2) ?
O21 W5 O22 . . 104.7(4) ?
O21 W5 O11 . . 98.8(4) ?
O22 W5 O11 . . 100.0(4) ?
O21 W5 O10 . . 100.6(4) ?
O22 W5 O10 . . 94.7(4) ?
O11 W5 O10 . . 151.8(3) ?
O21 W5 O4 . . 98.0(3) ?
O22 W5 O4 . . 155.7(4) ?
O11 W5 O4 . . 84.7(3) ?
O10 W5 O4 . . 72.5(3) ?
O21 W5 O5 . . 165.6(3) ?
O22 W5 O5 . . 87.3(4) ?
O11 W5 O5 . . 70.8(3) ?
O10 W5 O5 . . 86.1(3) ?
O4 W5 O5 . . 71.6(2) ?
O23 W6 O24 . . 103.9(4) ?
O23 W6 O12 . . 96.9(4) ?
O24 W6 O12 . . 100.5(4) ?
O23 W6 O11 . . 99.1(4) ?
O24 W6 O11 . . 97.2(4) ?
O12 W6 O11 . . 152.4(3) ?
O23 W6 O6 . . 157.6(4) ?
O24 W6 O6 . . 97.6(3) ?
O12 W6 O6 . . 72.9(3) ?
O11 W6 O6 . . 84.1(3) ?
O23 W6 O5 . . 88.4(4) ?
O24 W6 O5 . . 164.7(3) ?
O12 W6 O5 . . 86.7(3) ?
O11 W6 O5 . . 71.5(3) ?
O6 W6 O5 . . 71.5(2) ?
Na2 Na1 Na6 . 1_545 154.7(2) ?
Na3 Na2 Na1 . . 175.4(2) ?
Na4 Na3 Na2 . . 98.7(3) ?
Na3 Na4 Na5 . . 177.2(3) ?
Na4 Na5 Na6 2_775 . 90.70(10) ?
Na4 Na5 Na6 . . 89.30(10) ?
Na6 Na6 Na5 2_675 . 112.1(2) ?
O23 Na1 O25 . . 82.1(4) ?
O23 Na1 O29 . . 87.3(5) ?
O25 Na1 O29 . . 168.8(5) ?
O23 Na1 O26 . . 97.7(4) ?
O25 Na1 O26 . . 87.6(4) ?
O29 Na1 O26 . . 90.2(4) ?
O23 Na1 O27 . . 175.6(5) ?
O25 Na1 O27 . . 98.4(5) ?
O29 Na1 O27 . . 91.8(5) ?
O26 Na1 O27 . . 77.9(5) ?
O23 Na1 O28 . . 87.8(4) ?
O25 Na1 O28 . . 92.9(4) ?
O29 Na1 O28 . . 90.4(4) ?
O26 Na1 O28 . . 174.5(5) ?
O27 Na1 O28 . . 96.6(5) ?
O23 Na1 Na2 . . 81.5(3) ?
O22 Na2 O30 . . 164.2(4) ?
O22 Na2 O28 . . 97.7(4) ?
O30 Na2 O28 . . 97.1(4) ?
O22 Na2 O31 . . 86.3(4) ?
O30 Na2 O31 . . 78.9(4) ?
O28 Na2 O31 . . 176.0(4) ?
O22 Na2 O32 . . 89.1(3) ?
O30 Na2 O32 . . 85.5(4) ?
O28 Na2 O32 . . 90.1(3) ?
O31 Na2 O32 . . 89.9(3) ?
O22 Na2 O29 . . 95.7(4) ?
O30 Na2 O29 . . 89.7(4) ?
O28 Na2 O29 . . 90.0(4) ?
O31 Na2 O29 . . 89.7(4) ?
O32 Na2 O29 . . 175.1(4) ?
O20 Na3 O32 2_776 . 158.5(4) ?
O20 Na3 O33 2_776 . 115.3(4) ?
O32 Na3 O33 . . 84.8(4) ?
O20 Na3 O31 2_776 . 86.3(3) ?
O32 Na3 O31 . . 91.2(4) ?
O33 Na3 O31 . . 77.9(4) ?
O20 Na3 O35 2_776 . 78.4(3) ?
O32 Na3 O35 . . 84.3(3) ?
O33 Na3 O35 . . 159.9(4) ?
O31 Na3 O35 . . 119.1(4) ?
O20 Na3 O34 2_776 . 98.8(4) ?
O32 Na3 O34 . . 88.9(4) ?
O33 Na3 O34 . . 87.6(4) ?
O31 Na3 O34 . . 165.5(4) ?
O35 Na3 O34 . . 75.3(4) ?
O37 Na4 O17 . 1_655 100.0(5) ?
O37 Na4 O35 . . 97.0(5) ?
O17 Na4 O35 1_655 . 161.7(6) ?
O37 Na4 O34 . . 134.2(7) ?
O17 Na4 O34 1_655 . 94.3(4) ?
O35 Na4 O34 . . 78.5(4) ?
O37 Na4 O36 . . 83.8(6) ?
O17 Na4 O36 1_655 . 91.7(5) ?
O35 Na4 O36 . . 83.2(4) ?
O34 Na4 O36 . . 139.2(5) ?
O37 Na4 O32 . . 144.8(7) ?
O17 Na4 O32 1_655 . 85.2(4) ?
O35 Na4 O32 . . 76.9(4) ?
O34 Na4 O32 . . 79.3(4) ?
O36 Na4 O32 . . 61.1(4) ?
O37 Na5 O37 2_775 . 180.00(7) ?
O37 Na5 O38 2_775 . 91.1(5) ?
O37 Na5 O38 . . 88.9(5) ?
O37 Na5 O38 2_775 2_775 88.9(5) ?
O37 Na5 O38 . 2_775 91.1(5) ?
O38 Na5 O38 . 2_775 180.0000(10) ?
O37 Na5 O39 2_775 2_775 77.9(4) ?
O37 Na5 O39 . 2_775 102.1(4) ?
O38 Na5 O39 . 2_775 83.0(4) ?
O38 Na5 O39 2_775 2_775 97.0(4) ?
O37 Na5 O39 2_775 . 102.1(4) ?
O37 Na5 O39 . . 77.9(4) ?
O38 Na5 O39 . . 97.0(4) ?
O38 Na5 O39 2_775 . 83.0(4) ?
O39 Na5 O39 2_775 . 180.0(5) ?
O18 Na6 O25 . 1_565 172.4(4) ?
O18 Na6 O19 . . 89.9(3) ?
O25 Na6 O19 1_565 . 96.9(4) ?
O18 Na6 O18 . 2_675 85.9(3) ?
O25 Na6 O18 1_565 2_675 87.6(3) ?
O19 Na6 O18 . 2_675 172.0(4) ?
O18 Na6 O40 . . 80.8(4) ?
O25 Na6 O40 1_565 . 95.6(5) ?
O19 Na6 O40 . . 92.6(4) ?
O18 Na6 O40 2_675 . 93.5(4) ?
O18 Na6 O39 . . 90.5(4) ?
O25 Na6 O39 1_565 . 92.7(4) ?
O19 Na6 O39 . . 90.5(4) ?
O18 Na6 O39 2_675 . 82.7(4) ?
O40 Na6 O39 . . 170.8(5) ?
Pt O1 W1 . . 99.1(3) ?
Pt O1 W2 . . 98.6(3) ?
Pt O2 W2 . . 105.3(3) ?
Pt O2 W3 . . 104.7(3) ?
Pt O3 W3 . . 99.7(3) ?
Pt O3 W4 . . 99.6(3) ?
Pt O4 W5 . . 107.0(3) ?
Pt O4 W4 . . 106.4(3) ?
Pt O5 W6 . . 99.9(3) ?
Pt O5 W5 . . 99.0(3) ?
Pt O6 W1 . . 104.4(3) ?
Pt O6 W6 . . 106.1(3) ?

loop_
_geom_bond_atom_site_label_1
_geom_bond_atom_site_label_2
_geom_bond_site_symmetry_2
_geom_bond_distance
_geom_bond_publ_flag
Pt W1 . 3.2640(10) yes
Pt W2 . 3.2939(9) yes
Pt W3 . 3.3050(10) yes
Pt W4 . 3.328(2) yes
Pt W5 . 3.3366(9) yes
Pt W6 . 3.3290(10) yes
W1 W2 . 3.3360(10) yes
W1 W6 . 3.239(2) yes
W2 W3 . 3.2340(10) yes
W3 W4 . 3.384(2) yes
W4 W5 . 3.2390(10) yes
W5 W6 . 3.387(2) yes
Pt O1 . 2.026(7) yes
Pt O2 . 1.987(7) yes
Pt O3 . 2.025(7) yes
Pt O4 . 2.009(6) yes
Pt O5 . 2.010(7) yes
Pt O6 . 1.988(7) yes
W1 O1 . 2.259(7) yes
W1 O6 . 2.143(7) yes
W1 O7 . 1.943(7) yes
W1 O12 . 1.946(8) yes
W1 O13 . 1.745(7) yes
W1 O14 . 1.755(8) yes
W2 O1 . 2.311(7) yes
W2 O2 . 2.154(7) yes
W2 O7 . 1.931(7) yes
W2 O8 . 1.959(7) yes
W2 O15 . 1.763(7) yes
W2 O16 . 1.725(8) yes
W3 O2 . 2.185(7) yes
W3 O3 . 2.293(7) yes
W3 O8 . 1.933(7) yes
W3 O9 . 1.952(7) yes
W3 O17 . 1.733(8) yes
W3 O18 . 1.751(8) yes
W4 O3 . 2.325(7) yes
W4 O4 . 2.145(7) yes
W4 O9 . 1.921(7) yes
W4 O10 . 1.956(7) yes
W4 O19 . 1.769(8) yes
W4 O20 . 1.717(7) yes
W5 O4 . 2.140(7) yes
W5 O5 . 2.368(7) yes
W5 O10 . 1.965(7) yes
W5 O11 . 1.928(7) yes
W5 O21 . 1.726(8) yes
W5 O22 . 1.735(8) yes
W6 O5 . 2.330(7) yes
W6 O6 . 2.174(7) yes
W6 O11 . 1.942(7) yes
W6 O12 . 1.939(8) yes
W6 O23 . 1.729(8) yes
W6 O24 . 1.749(8) yes
Na1 Na2 . 3.420(8) yes
Na1 Na6 1_545 4.355(9) yes
Na2 Na3 . 3.412(7) yes
Na3 Na4 . 3.328(9) yes
Na4 Na5 . 3.931(8) yes
Na5 Na6 . 4.460(6) yes
Na6 Na6 2_675 3.500(10) yes
Na1 O23 . 2.300(10) yes
Na1 O25 . 2.330(10) yes
Na1 O26 . 2.390(10) yes
Na1 O27 . 2.46(2) yes
Na1 O28 . 2.480(10) yes
Na1 O29 . 2.380(10) yes
Na2 O22 . 2.310(10) yes
Na2 O28 . 2.390(10) yes
Na2 O29 . 2.480(10) yes
Na2 O30 . 2.370(10) yes
Na2 O31 . 2.430(10) yes
Na2 O32 . 2.470(10) yes
Na3 O20 2_776 2.372(9) yes
Na3 O31 . 2.470(10) yes
Na3 O32 . 2.380(10) yes
Na3 O33 . 2.440(10) yes
Na3 O35 . 2.470(10) yes
Na3 O34 . 2.480(10) yes
Na4 O17 1_655 2.320(10) yes
Na4 O32 . 2.860(10) yes
Na4 O34 . 2.45(2) yes
Na4 O35 . 2.330(10) yes
Na4 O36 . 2.66(2) yes
Na4 O37 . 2.30(2) yes
Na5 O37 2_775 2.390(10) yes
Na5 O37 . 2.390(10) yes
Na5 O38 . 2.45(2) yes
Na5 O38 2_775 2.45(2) yes
Na5 O39 2_775 2.630(10) yes
Na5 O39 . 2.630(10) yes
Na6 O18 . 2.348(9) yes
Na6 O18 2_675 2.430(10) yes
Na6 O19 . 2.410(10) yes
Na6 O25 1_565 2.400(10) yes
Na6 O40 . 2.44(2) yes
Na6 O39 . 2.500(10) yes

loop_
_geom_hbond_atom_site_label_D
_geom_hbond_atom_site_label_A
_geom_hbond_site_symmetry_A
_geom_hbond_distance_DA
_geom_hbond_publ_flag
O1 O1 2_665 2.600(10) yes
O3 O14 2_665 2.560(10) yes
O5 O15 2_665 2.600(10) yes
O25 O8 2_665 2.820(10) yes
O25 O23 . 3.04(2) yes
O25 O38 1_545 2.90(2) yes
O26 O19 1_545 2.900(10) yes
O26 O21 2_766 2.840(10) yes
O26 O27 . 3.05(2) yes
O26 O31 2_766 2.800(10) yes
O27 O13 1_655 2.68(2) yes
O27 O37 1_545 2.80(2) yes
O27 O41 1_655 2.76(2) yes
O28 O7 1_655 2.830(10) yes
O28 O15 2_665 2.960(10) yes
O29 O11 2_766 3.040(10) yes
O29 O29 2_766 2.95(2) yes
O30 O6 1_655 2.730(10) yes
O30 O31 . 3.050(10) yes
O30 O33 . 2.930(10) yes
O30 O41 1_655 2.830(10) yes
O31 O24 2_766 2.900(10) yes
O31 O33 . 3.080(10) yes
O32 O2 1_655 2.800(10) yes
O32 O36 . 2.81(2) yes
O33 O4 1_655 2.820(10) yes
O33 O34 2_876 2.80(2) yes
O34 O9 1_655 2.820(10) yes
O34 O35 . 3.030(10) yes
O35 O10 . 2.810(10) yes
O35 O20 2_776 3.060(10) yes
O35 O21 2_776 2.910(10) yes
O36 O10 . 2.830(10) yes
O36 O15 2_665 3.010(10) yes
O36 O16 1_655 2.980(10) yes
O37 O19 . 3.06(2) yes
O38 O16 2_675 3.07(2) yes
O38 O17 2_675 3.00(2) yes
O39 O14 2_665 3.030(10) yes
O40 O12 1_565 2.98(2) yes
